data_4108097
loop_
_publ_author_name
'Joseph A. Letizia'
'Michael R. Salata'
'Caitlin M. Tribout'
'Antonio Facchetti'
'Mark A. Ratner'
'Tobin J. Marks'

_publ_contact_author_address
;Department of Chemistry
Northwestern University
Evanston, IL 60201
;
_publ_contact_author_email t-marks@northwestern.edu
_publ_contact_author_name 'Tobin Marks'
_publ_section_title
;
 n-Channel Polymers by Design: Optimizing the Interplay of Solubilizing
 Substituents, Crystal Packing, and Field-Effect Transistor
 Characteristics in Polymeric Bithiophene-Imide Semiconductors
;
_journal_name_full 'Journal of the American Chemical Society'
_journal_page_first 9679
_journal_page_last 9694
_journal_paper_doi 10.1021/ja710815a
_journal_volume 130
_journal_year 2008
_chemical_formula_moiety 'C24 H12 N O2 S4'
_chemical_formula_sum 'C24 H12 N O2 S4'
_chemical_formula_weight 474.59
_chemical_name_systematic
; 
 ? 
;
_space_group_IT_number 148
_symmetry_cell_setting trigonal
_symmetry_space_group_name_Hall '-R 3'
_symmetry_space_group_name_H-M 'R -3 :H'
_atom_sites_solution_hydrogens geom
_atom_sites_solution_primary direct
_atom_sites_solution_secondary difmap
_audit_creation_method SHELXL-97
_cell_angle_alpha 90.00
_cell_angle_beta 90.00
_cell_angle_gamma 120.00
_cell_formula_units_Z 18
_cell_length_a 40.173(2)
_cell_length_b 40.173(2)
_cell_length_c 7.1602(6)
_cell_measurement_reflns_used 31579
_cell_measurement_temperature 153(2)
_cell_measurement_theta_max 28.91
_cell_measurement_theta_min 1.01
_cell_volume 10007.5(11)
_computing_cell_refinement 'Bruker SMART'
_computing_data_collection 'Bruker SMART'
_computing_data_reduction 'Bruker SHELXTL'
_computing_molecular_graphics 'Bruker SHELXTL'
_computing_publication_material 'Bruker SHELXTL'
_computing_structure_refinement 'SHELXL-97 (Sheldrick, 1997)'
_computing_structure_solution 'SHELXS-97 (Sheldrick, 1990)'
_diffrn_ambient_temperature 153(2)
_diffrn_measured_fraction_theta_full 0.946
_diffrn_measured_fraction_theta_max 0.946
_diffrn_measurement_device_type 'CCD area detector'
_diffrn_measurement_method 'omega scans'
_diffrn_radiation_monochromator graphite
_diffrn_radiation_source 'fine-focus sealed tube'
_diffrn_radiation_type MoK\a
_diffrn_radiation_wavelength 0.71073
_diffrn_reflns_av_R_equivalents 0.1233
_diffrn_reflns_av_sigmaI/netI 0.0611
_diffrn_reflns_limit_h_max 54
_diffrn_reflns_limit_h_min -53
_diffrn_reflns_limit_k_max 51
_diffrn_reflns_limit_k_min -51
_diffrn_reflns_limit_l_max 9
_diffrn_reflns_limit_l_min -9
_diffrn_reflns_number 31579
_diffrn_reflns_theta_full 28.91
_diffrn_reflns_theta_max 28.91
_diffrn_reflns_theta_min 1.01
_exptl_absorpt_coefficient_mu 0.449
_exptl_absorpt_correction_T_max 0.97251
_exptl_absorpt_correction_T_min 0.86116
_exptl_absorpt_correction_type integration
_exptl_absorpt_process_details 'Bruker-AXS, 2003'
_exptl_crystal_colour yellow
_exptl_crystal_density_diffrn 1.417
_exptl_crystal_description needle
_exptl_crystal_F_000 4374
_exptl_crystal_size_max 0.780
_exptl_crystal_size_mid 0.116
_exptl_crystal_size_min 0.096
_refine_diff_density_max 1.575
_refine_diff_density_min -0.724
_refine_diff_density_rms 0.144
_refine_ls_extinction_method none
_refine_ls_goodness_of_fit_ref 1.069
_refine_ls_hydrogen_treatment constr
_refine_ls_matrix_type full
_refine_ls_number_parameters 278
_refine_ls_number_reflns 5554
_refine_ls_number_restraints 5
_refine_ls_restrained_S_all 1.084
_refine_ls_R_factor_all 0.0856
_refine_ls_R_factor_gt 0.0692
_refine_ls_shift/su_max 0.005
_refine_ls_shift/su_mean 0.000
_refine_ls_structure_factor_coef Fsqd
_refine_ls_weighting_details 'calc w=1/[\s^2^(Fo^2^)+(0.1366P)^2^+21.7159P] where P=(Fo^2^+2Fc^2^)/3'
_refine_ls_weighting_scheme calc
_refine_ls_wR_factor_gt 0.1971
_refine_ls_wR_factor_ref 0.2132
_reflns_number_gt 4256
_reflns_number_total 5554
_reflns_threshold_expression >2sigma(I)
_cod_data_source_file ja710815a-file003.cif
_cod_data_source_block ss35face
_cod_original_cell_volume 10007.4(12)
_cod_original_sg_symbol_H-M 'R -3'
_cod_database_code 4108097

loop_
_symmetry_equiv_pos_as_xyz
'x, y, z'
'-y, x-y, z'
'-x+y, -x, z'
'x+2/3, y+1/3, z+1/3'
'-y+2/3, x-y+1/3, z+1/3'
'-x+y+2/3, -x+1/3, z+1/3'
'x+1/3, y+2/3, z+2/3'
'-y+1/3, x-y+2/3, z+2/3'
'-x+y+1/3, -x+2/3, z+2/3'
'-x, -y, -z'
'y, -x+y, -z'
'x-y, x, -z'
'-x+2/3, -y+1/3, -z+1/3'
'y+2/3, -x+y+1/3, -z+1/3'
'x-y+2/3, x+1/3, -z+1/3'
'-x+1/3, -y+2/3, -z+2/3'
'y+1/3, -x+y+2/3, -z+2/3'
'x-y+1/3, x+2/3, -z+2/3'

loop_
_atom_site_label
_atom_site_type_symbol
_atom_site_fract_x
_atom_site_fract_y
_atom_site_fract_z
_atom_site_U_iso_or_equiv
_atom_site_adp_type
_atom_site_occupancy
_atom_site_symmetry_multiplicity
_atom_site_calc_flag
_atom_site_refinement_flags
C1 C 0.73850(9) -0.00973(9) 1.2536(4) 0.0254(6) Uani 1 1 d .
H1 H 0.7359 -0.0238 1.3647 0.030 Uiso 1 1 calc R
C2 C 0.71542(9) 0.00464(9) 1.2089(4) 0.0261(6) Uani 1 1 d .
H2 H 0.6952 0.0020 1.2874 0.031 Uiso 1 1 calc R
C3 C 0.72426(8) 0.02449(8) 1.0307(4) 0.0206(6) Uani 1 1 d .
H3 H 0.7108 0.0360 0.9771 0.025 Uiso 1 1 calc R
C4 C 0.75638(8) 0.02389(8) 0.9490(4) 0.0200(6) Uani 1 1 d .
C5 C 0.77485(8) 0.04117(8) 0.7730(4) 0.0207(6) Uani 1 1 d .
C6 C 0.80470(8) 0.04064(8) 0.6850(4) 0.0212(6) Uani 1 1 d .
H6 H 0.8170 0.0275 0.7337 0.025 Uiso 1 1 calc R
C7 C 0.79324(8) 0.07775(8) 0.4720(4) 0.0192(6) Uani 1 1 d .
C8 C 0.81580(8) 0.06148(8) 0.5134(4) 0.0204(6) Uani 1 1 d .
C9 C 0.84675(9) 0.06118(9) 0.4055(4) 0.0246(6) Uani 1 1 d .
C10 C 0.85339(9) 0.10532(9) 0.1298(4) 0.0230(6) Uani 1 1 d .
C11 C 0.81932(8) 0.10941(8) 0.1602(4) 0.0202(6) Uani 1 1 d .
C12 C 0.79422(8) 0.09863(8) 0.3088(4) 0.0188(5) Uani 1 1 d .
C13 C 0.81027(8) 0.12840(8) 0.0188(4) 0.0214(6) Uani 1 1 d .
H13 H 0.8248 0.1379 -0.0929 0.026 Uiso 1 1 calc R
C14 C 0.77878(8) 0.13180(8) 0.0580(4) 0.0194(6) Uani 1 1 d .
C15 C 0.76146(8) 0.14910(8) -0.0543(4) 0.0199(6) Uani 1 1 d .
C16 C 0.72926(9) 0.15233(9) -0.0125(4) 0.0252(6) Uani 1 1 d .
H16 H 0.7146 0.1427 0.0985 0.030 Uiso 1 1 calc R
C17 C 0.72106(9) 0.17171(9) -0.1563(5) 0.0282(7) Uani 1 1 d .
H17 H 0.7003 0.1767 -0.1509 0.034 Uiso 1 1 calc R
C18 C 0.74607(9) 0.18238(9) -0.3026(4) 0.0252(6) Uani 1 1 d .
H18 H 0.7447 0.1955 -0.4102 0.030 Uiso 1 1 calc R
C19 C 0.89839(9) 0.08282(10) 0.1789(5) 0.0298(7) Uani 1 1 d .
H19A H 0.9109 0.0775 0.2851 0.036 Uiso 1 1 calc R
H19B H 0.9172 0.1081 0.1260 0.036 Uiso 1 1 calc R
C20 C 0.88773(13) 0.05202(15) 0.0306(6) 0.0549(12) Uani 1 1 d .
H20A H 0.8707 0.0264 0.0861 0.066 Uiso 1 1 calc R
H20B H 0.8735 0.0561 -0.0713 0.066 Uiso 1 1 calc R
C21 C 0.9233(2) 0.0531(3) -0.0488(9) 0.106(3) Uani 1 1 d D
C22 C 0.9323(5) 0.0616(8) -0.222(2) 0.243(7) Uani 0.749(7) 1 d PD
C23 C 0.9655(5) 0.0566(8) -0.295(2) 0.243(7) Uani 0.749(7) 1 d PD
C24 C 0.9833(5) 0.0822(7) -0.469(2) 0.243(7) Uani 0.749(7) 1 d PD
C25 C 0.9413(14) 0.0339(18) 0.063(5) 0.243(7) Uani 0.251(7) 1 d PD
C26 C 0.9631(16) 0.022(2) -0.077(7) 0.243(7) Uani 0.251(7) 1 d PD
C27 C 1.0152(16) 0.0354(15) 0.018(10) 0.243(7) Uani 0.251(7) 1 d P
N1 N 0.86431(7) 0.08435(7) 0.2480(3) 0.0219(5) Uani 1 1 d .
O1 O 0.85876(7) 0.04027(8) 0.4595(4) 0.0397(6) Uani 1 1 d .
O2 O 0.87327(7) 0.12088(8) -0.0072(3) 0.0370(6) Uani 1 1 d .
S1 S 0.77277(2) 0.00010(2) 1.08897(11) 0.0257(2) Uani 1 1 d .
S2 S 0.75939(2) 0.06754(2) 0.64442(10) 0.0221(2) Uani 1 1 d .
S3 S 0.76009(2) 0.11222(2) 0.27490(10) 0.0217(2) Uani 1 1 d .
S4 S 0.78029(2) 0.16937(2) -0.26948(10) 0.0238(2) Uani 1 1 d .

loop_
_atom_site_aniso_label
_atom_site_aniso_U_11
_atom_site_aniso_U_22
_atom_site_aniso_U_33
_atom_site_aniso_U_23
_atom_site_aniso_U_13
_atom_site_aniso_U_12
C1 0.0278(15) 0.0224(15) 0.0204(14) 0.0006(11) 0.0004(11) 0.0084(12)
C2 0.0255(15) 0.0233(15) 0.0252(15) 0.0006(12) 0.0039(12) 0.0089(13)
C3 0.0222(14) 0.0125(12) 0.0174(13) 0.0010(10) 0.0002(10) 0.0014(11)
C4 0.0219(14) 0.0151(13) 0.0202(13) 0.0002(10) -0.0030(10) 0.0073(11)
C5 0.0220(14) 0.0173(13) 0.0198(13) -0.0002(10) -0.0064(11) 0.0075(11)
C6 0.0214(14) 0.0165(13) 0.0232(14) 0.0004(10) -0.0043(11) 0.0076(11)
C7 0.0182(13) 0.0149(12) 0.0206(13) -0.0002(10) -0.0006(10) 0.0052(11)
C8 0.0188(13) 0.0155(13) 0.0222(14) 0.0003(10) -0.0019(10) 0.0050(11)
C9 0.0206(14) 0.0205(14) 0.0291(15) 0.0037(11) -0.0002(11) 0.0075(12)
C10 0.0231(14) 0.0233(14) 0.0208(14) 0.0005(11) -0.0009(11) 0.0105(12)
C11 0.0201(13) 0.0168(13) 0.0199(13) -0.0006(10) -0.0028(10) 0.0064(11)
C12 0.0180(13) 0.0166(13) 0.0200(13) -0.0002(10) -0.0012(10) 0.0074(11)
C13 0.0215(14) 0.0181(13) 0.0198(13) 0.0012(10) -0.0005(10) 0.0062(11)
C14 0.0199(13) 0.0169(13) 0.0161(12) 0.0017(10) -0.0009(10) 0.0052(11)
C15 0.0200(13) 0.0180(13) 0.0185(13) 0.0003(10) -0.0004(10) 0.0070(11)
C16 0.0233(15) 0.0275(15) 0.0243(15) 0.0039(12) -0.0004(11) 0.0124(13)
C17 0.0223(15) 0.0298(16) 0.0326(17) 0.0054(13) 0.0004(12) 0.0131(13)
C18 0.0259(15) 0.0224(14) 0.0258(15) 0.0027(11) -0.0025(12) 0.0110(13)
C19 0.0193(14) 0.0382(18) 0.0326(16) 0.0070(14) 0.0024(12) 0.0149(14)
C20 0.047(2) 0.083(3) 0.054(3) -0.020(2) -0.0079(19) 0.048(3)
C21 0.100(5) 0.216(9) 0.072(4) -0.021(5) -0.001(3) 0.131(6)
C22 0.145(8) 0.48(2) 0.180(9) 0.064(11) 0.065(7) 0.213(11)
C23 0.145(8) 0.48(2) 0.180(9) 0.064(11) 0.065(7) 0.213(11)
C24 0.145(8) 0.48(2) 0.180(9) 0.064(11) 0.065(7) 0.213(11)
C25 0.145(8) 0.48(2) 0.180(9) 0.064(11) 0.065(7) 0.213(11)
C26 0.145(8) 0.48(2) 0.180(9) 0.064(11) 0.065(7) 0.213(11)
C27 0.145(8) 0.48(2) 0.180(9) 0.064(11) 0.065(7) 0.213(11)
N1 0.0162(11) 0.0246(13) 0.0239(12) 0.0018(10) 0.0006(9) 0.0096(10)
O1 0.0361(14) 0.0408(14) 0.0529(15) 0.0203(12) 0.0132(12) 0.0274(12)
O2 0.0338(13) 0.0551(16) 0.0306(12) 0.0149(11) 0.0093(10) 0.0284(12)
S1 0.0279(4) 0.0247(4) 0.0232(4) 0.0022(3) -0.0005(3) 0.0121(3)
S2 0.0262(4) 0.0238(4) 0.0183(4) 0.0021(3) 0.0005(3) 0.0141(3)
S3 0.0241(4) 0.0239(4) 0.0189(4) 0.0035(3) 0.0016(3) 0.0134(3)
S4 0.0247(4) 0.0257(4) 0.0209(4) 0.0043(3) 0.0024(3) 0.0126(3)

loop_
_atom_type_symbol
_atom_type_description
_atom_type_scat_dispersion_real
_atom_type_scat_dispersion_imag
_atom_type_scat_source
C C 0.0033 0.0016 'International Tables Vol C Tables 4.2.6.8 and 6.1.1.4'
H H 0.0000 0.0000 'International Tables Vol C Tables 4.2.6.8 and 6.1.1.4'
N N 0.0061 0.0033 'International Tables Vol C Tables 4.2.6.8 and 6.1.1.4'
O O 0.0106 0.0060 'International Tables Vol C Tables 4.2.6.8 and 6.1.1.4'
S S 0.1246 0.1234 'International Tables Vol C Tables 4.2.6.8 and 6.1.1.4'

loop_
_geom_angle_atom_site_label_1
_geom_angle_atom_site_label_2
_geom_angle_atom_site_label_3
_geom_angle
_geom_angle_site_symmetry_1
_geom_angle_site_symmetry_3
C2 C1 S1 112.6(2) . .
C1 C2 C3 114.3(3) . .
C4 C3 C2 109.0(3) . .
C3 C4 C5 126.7(3) . .
C3 C4 S1 111.7(2) . .
C5 C4 S1 121.6(2) . .
C6 C5 C4 129.6(3) . .
C6 C5 S2 110.5(2) . .
C4 C5 S2 119.9(2) . .
C5 C6 C8 114.1(3) . .
C8 C7 C12 128.2(3) . .
C8 C7 S2 110.9(2) . .
C12 C7 S2 120.8(2) . .
C7 C8 C6 111.9(3) . .
C7 C8 C9 130.2(3) . .
C6 C8 C9 117.7(3) . .
O1 C9 N1 117.9(3) . .
O1 C9 C8 117.8(3) . .
N1 C9 C8 124.2(3) . .
O2 C10 N1 118.0(3) . .
O2 C10 C11 117.9(3) . .
N1 C10 C11 124.2(3) . .
C12 C11 C13 112.0(3) . .
C12 C11 C10 130.8(3) . .
C13 C11 C10 117.1(3) . .
C11 C12 C7 128.1(3) . .
C11 C12 S3 111.3(2) . .
C7 C12 S3 120.5(2) . .
C14 C13 C11 113.9(3) . .
C13 C14 C15 128.6(3) . .
C13 C14 S3 110.6(2) . .
C15 C14 S3 120.8(2) . .
C16 C15 C14 128.0(3) . .
C16 C15 S4 110.8(2) . .
C14 C15 S4 121.2(2) . .
C15 C16 C17 112.0(3) . .
C18 C17 C16 113.0(3) . .
C17 C18 S4 112.0(2) . .
N1 C19 C20 112.1(3) . .
C21 C20 C19 111.1(5) . .
C22 C21 C20 120.3(8) . .
C22 C21 C25 119.8(16) . .
C20 C21 C25 118.0(14) . .
C21 C22 C23 116.3(13) . .
C22 C23 C24 109.3(14) . .
C21 C25 C26 107(3) . .
C27 C26 C25 113(7) 12_545 .
C27 C26 C27 38(5) 12_545 2_645
C25 C26 C27 109(3) . 2_645
C27 C26 C27 29(5) 12_545 .
C25 C26 C27 112(4) . .
C27 C26 C27 67(3) 2_645 .
C26 C27 C27 114(8) 11_665 12_545
C26 C27 C27 129(10) 11_665 11_665
C27 C27 C27 116(4) 12_545 11_665
C26 C27 C26 109(6) 11_665 3_765
C27 C27 C26 134(5) 12_545 3_765
C27 C27 C26 28(3) 11_665 3_765
C26 C27 C26 99(6) 11_665 .
C27 C27 C26 21(5) 12_545 .
C27 C27 C26 130(6) 11_665 .
C26 C27 C26 137(4) 3_765 .
C9 N1 C10 132.3(3) . .
C9 N1 C19 114.0(2) . .
C10 N1 C19 113.2(2) . .
C1 S1 C4 92.44(15) . .
C7 S2 C5 92.55(14) . .
C12 S3 C14 92.12(14) . .
C18 S4 C15 92.20(15) . .

loop_
_geom_bond_atom_site_label_1
_geom_bond_atom_site_label_2
_geom_bond_distance
_geom_bond_site_symmetry_2
C1 C2 1.353(5) .
C1 S1 1.702(3) .
C2 C3 1.452(4) .
C3 C4 1.428(4) .
C4 C5 1.451(4) .
C4 S1 1.727(3) .
C5 C6 1.364(4) .
C5 S2 1.736(3) .
C6 C8 1.427(4) .
C7 C8 1.389(4) .
C7 C12 1.428(4) .
C7 S2 1.727(3) .
C8 C9 1.469(4) .
C9 O1 1.222(4) .
C9 N1 1.407(4) .
C10 O2 1.221(4) .
C10 N1 1.410(4) .
C10 C11 1.474(4) .
C11 C12 1.379(4) .
C11 C13 1.420(4) .
C12 S3 1.728(3) .
C13 C14 1.368(4) .
C14 C15 1.448(4) .
C14 S3 1.733(3) .
C15 C16 1.396(4) .
C15 S4 1.730(3) .
C16 C17 1.425(4) .
C17 C18 1.364(4) .
C18 S4 1.714(3) .
C19 N1 1.486(4) .
C19 C20 1.520(5) .
C20 C21 1.518(6) .
C21 C22 1.288(13) .
C21 C25 1.52(2) .
C22 C23 1.538(14) .
C23 C24 1.543(16) .
C25 C26 1.55(2) .
C26 C27 0.95(8) 12_545
C26 C27 1.87(9) 2_645
C26 C27 2.00(9) .
C27 C26 0.95(8) 11_665
C27 C27 1.26(6) 12_545
C27 C27 1.26(6) 11_665
C27 C26 1.87(9) 3_765
